data_4077853
loop_
_publ_author_name
'Bruce, Michael I.'
'Fox, Mark A.'
'Low, Paul J.'
'Nicholson, Brian K.'
'Parker, Christian R.'
'Patalinghug, Wyona C.'
'Skelton, Brian W.'
'White, Allan H.'

_publ_section_title
;
 Substitution of Tetracyanoethene by Ethynyl--Metal Complexes Gives
 Tricyanovinylethynyl (Tricyanobutenynyl) Derivatives: Syntheses,
 Protonation, and Addition of Metal--Ligand Fragments
;
_journal_issue 7
_journal_name_full Organometallics
_journal_page_first 2639
_journal_paper_doi 10.1021/om2007503
_journal_volume 31
_journal_year 2012
_chemical_formula_moiety 'C38 H29 N3 P2 Ru'
_chemical_formula_sum 'C38 H29 N3 P2 Ru'
_chemical_formula_weight 690.65
_chemical_name_systematic
;
 ?
;
_space_group_IT_number 29
_symmetry_cell_setting orthorhombic
_symmetry_space_group_name_Hall 'P 2c -2ac'
_symmetry_space_group_name_H-M 'P c a 21'
_atom_sites_solution_hydrogens geom
_atom_sites_solution_primary direct
_atom_sites_solution_secondary difmap
_audit_creation_date 2008-10-14T12:10:37-00:00
_audit_creation_method 'WinGX routine CIF_UPDATE'
_cell_angle_alpha 90
_cell_angle_beta 90
_cell_angle_gamma 90
_cell_formula_units_Z 8
_cell_length_a 21.4332(16)
_cell_length_b 16.4391(12)
_cell_length_c 17.9893(14)
_cell_measurement_reflns_used 6131
_cell_measurement_temperature 150(2)
_cell_measurement_theta_max 32.49
_cell_measurement_theta_min 2.21
_cell_volume 6338.4(8)
_computing_cell_refinement 'Siemens SAINT (Siemens, 1995)'
_computing_data_collection 'Siemens SMART (Siemens, 1995)'
_computing_data_reduction xtal
_computing_molecular_graphics xtal
_computing_publication_material WinGX
_computing_structure_refinement 'SHELXL-97 (Sheldrick, 1997)'
_computing_structure_solution xtal
_diffrn_ambient_temperature 150(2)
_diffrn_measured_fraction_theta_full 0.996
_diffrn_measured_fraction_theta_max 0.971
_diffrn_measurement_device_type
;
Bruker SMART CCD diffractometer
;
_diffrn_measurement_method '\w scans'
_diffrn_radiation_monochromator graphite
_diffrn_radiation_type MoK\a
_diffrn_radiation_wavelength 0.71073
_diffrn_reflns_av_R_equivalents .054
_diffrn_reflns_av_unetI/netI 0.0576
_diffrn_reflns_limit_h_max 33
_diffrn_reflns_limit_h_min -33
_diffrn_reflns_limit_k_max 25
_diffrn_reflns_limit_k_min -25
_diffrn_reflns_limit_l_max 27
_diffrn_reflns_limit_l_min -27
_diffrn_reflns_number 89975
_diffrn_reflns_theta_full 33
_diffrn_reflns_theta_max 33.64
_diffrn_reflns_theta_min 1.24
_exptl_absorpt_coefficient_mu 0.628
_exptl_absorpt_correction_T_max .94
_exptl_absorpt_correction_T_min .79
_exptl_absorpt_correction_type multi-scan
_exptl_absorpt_process_details
;
 SADABS; Sheldrick, 1996
;
_exptl_crystal_colour dark_red
_exptl_crystal_density_diffrn 1.448
_exptl_crystal_density_method 'not measured'
_exptl_crystal_description needle
_exptl_crystal_F_000 2816
_exptl_crystal_size_max .48
_exptl_crystal_size_mid .16
_exptl_crystal_size_min .1
_refine_diff_density_max 2.12
_refine_diff_density_min -0.736
_refine_diff_density_rms 0.109
_refine_ls_abs_structure_details 'Flack H D (1983), Acta Cryst. A39, 876-881'
_refine_ls_abs_structure_Flack -0.02(10)
_refine_ls_extinction_method none
_refine_ls_goodness_of_fit_ref 1.015
_refine_ls_hydrogen_treatment constr
_refine_ls_matrix_type full
_refine_ls_number_parameters 793
_refine_ls_number_reflns 23867
_refine_ls_number_restraints 1
_refine_ls_restrained_S_all 1.015
_refine_ls_R_factor_all 0.0819
_refine_ls_R_factor_gt 0.048
_refine_ls_shift/su_max 0.013
_refine_ls_shift/su_mean 0.001
_refine_ls_structure_factor_coef Fsqd
_refine_ls_weighting_details 'calc w=1/[\s^2^(Fo^2^)+(0.0517P)^2^+5.3949P] where P=(Fo^2^+2Fc^2^)/3'
_refine_ls_weighting_scheme calc
_refine_ls_wR_factor_gt 0.1005
_refine_ls_wR_factor_ref 0.1165
_reflns_number_gt 17574
_reflns_number_total 23867
_reflns_threshold_expression I>2sigma(I)
_cod_data_source_file om2007503_si_001.cif
_cod_data_source_block br1221
_cod_original_sg_symbol_Hall p_2c_-2ac
_cod_original_sg_symbol_H-M P_c_a_21
_cod_database_code 4077853

loop_
_symmetry_equiv_pos_as_xyz
'x, y, z'
'-x, -y, z+1/2'
'-x+1/2, y, z+1/2'
'x+1/2, -y, z'

loop_
_atom_site_label
_atom_site_type_symbol
_atom_site_fract_x
_atom_site_fract_y
_atom_site_fract_z
_atom_site_U_iso_or_equiv
_atom_site_adp_type
_atom_site_occupancy
_atom_site_symmetry_multiplicity
_atom_site_calc_flag
_atom_site_refinement_flags
Ru1 Ru 0.386018(11) 0.212011(14) 0.500017(14) 0.01910(5) Uani 1 1 d .
Ru2 Ru 0.369833(13) 0.702007(15) 0.705642(15) 0.02405(6) Uani 1 1 d .
P1 P 0.40172(4) 0.16899(5) 0.61783(5) 0.02077(16) Uani 1 1 d .
C111 C 0.48287(16) 0.1708(2) 0.65038(19) 0.0252(7) Uani 1 1 d .
C112 C 0.5123(2) 0.2454(3) 0.6599(2) 0.0367(9) Uani 1 1 d .
H112 H 0.4894 0.2943 0.6532 0.044 Uiso 1 1 calc R
C113 C 0.5749(2) 0.2487(3) 0.6790(3) 0.0481(12) Uani 1 1 d .
H113 H 0.5951 0.3 0.683 0.058 Uiso 1 1 calc R
C114 C 0.6080(2) 0.1787(3) 0.6923(3) 0.0454(11) Uani 1 1 d .
H114 H 0.6507 0.1815 0.7058 0.055 Uiso 1 1 calc R
C115 C 0.57846(19) 0.1041(3) 0.6858(2) 0.0386(9) Uani 1 1 d .
H115 H 0.6008 0.0555 0.696 0.046 Uiso 1 1 calc R
C116 C 0.51630(18) 0.1003(2) 0.6645(2) 0.0306(8) Uani 1 1 d .
H116 H 0.4965 0.0488 0.6596 0.037 Uiso 1 1 calc R
C121 C 0.36094(16) 0.2167(2) 0.6949(2) 0.0248(7) Uani 1 1 d .
C122 C 0.3748(2) 0.1913(3) 0.7667(2) 0.0400(10) Uani 1 1 d .
H122 H 0.4067 0.1521 0.7744 0.048 Uiso 1 1 calc R
C123 C 0.3429(3) 0.2222(3) 0.8267(3) 0.0518(12) Uani 1 1 d .
H123 H 0.3516 0.2027 0.8754 0.062 Uiso 1 1 calc R
C124 C 0.2983(2) 0.2814(3) 0.8163(3) 0.0470(11) Uani 1 1 d .
H124 H 0.277 0.3037 0.8578 0.056 Uiso 1 1 calc R
C125 C 0.28448(19) 0.3083(3) 0.7454(3) 0.0405(10) Uani 1 1 d .
H125 H 0.2537 0.3492 0.7385 0.049 Uiso 1 1 calc R
C126 C 0.31534(16) 0.2760(2) 0.6844(2) 0.0296(7) Uani 1 1 d .
H126 H 0.3054 0.2942 0.6357 0.036 Uiso 1 1 calc R
C10 C 0.37525(16) 0.06321(19) 0.6247(2) 0.0229(6) Uani 1 1 d .
H10A H 0.3931 0.0382 0.6701 0.027 Uiso 1 1 calc R
H10B H 0.3292 0.0622 0.6293 0.027 Uiso 1 1 calc R
C20 C 0.39489(18) 0.0131(2) 0.5564(2) 0.0258(7) Uani 1 1 d .
H20A H 0.3649 -0.0319 0.5487 0.031 Uiso 1 1 calc R
H20B H 0.4366 -0.011 0.5651 0.031 Uiso 1 1 calc R
P2 P 0.39729(4) 0.07863(5) 0.47186(5) 0.02070(16) Uani 1 1 d .
C211 C 0.47280(16) 0.0524(2) 0.4295(2) 0.0240(6) Uani 1 1 d .
C212 C 0.52703(17) 0.0672(3) 0.4693(2) 0.0339(8) Uani 1 1 d .
H212 H 0.5243 0.0917 0.5171 0.041 Uiso 1 1 calc R
C213 C 0.58502(19) 0.0471(2) 0.4410(2) 0.0371(9) Uani 1 1 d .
H213 H 0.6215 0.0568 0.4696 0.045 Uiso 1 1 calc R
C214 C 0.5897(2) 0.0131(3) 0.3714(3) 0.0394(10) Uani 1 1 d .
H214 H 0.6294 -0.0011 0.3517 0.047 Uiso 1 1 calc R
C215 C 0.5370(2) -0.0001(3) 0.3312(3) 0.0482(12) Uani 1 1 d .
H215 H 0.5405 -0.0227 0.2828 0.058 Uiso 1 1 calc R
C216 C 0.4780(2) 0.0187(3) 0.3590(2) 0.0364(9) Uani 1 1 d .
H216 H 0.4417 0.0086 0.3301 0.044 Uiso 1 1 calc R
C221 C 0.34117(16) 0.0361(2) 0.4059(2) 0.0261(7) Uani 1 1 d .
C222 C 0.3174(2) 0.0875(3) 0.3514(2) 0.0391(9) Uani 1 1 d .
H222 H 0.3279 0.1437 0.3519 0.047 Uiso 1 1 calc R
C223 C 0.2783(2) 0.0574(3) 0.2963(3) 0.0452(11) Uani 1 1 d .
H223 H 0.2635 0.0922 0.258 0.054 Uiso 1 1 calc R
C224 C 0.2613(2) -0.0231(3) 0.2974(3) 0.0433(11) Uani 1 1 d .
H224 H 0.2338 -0.0437 0.2606 0.052 Uiso 1 1 calc R
C225 C 0.2840(2) -0.0739(3) 0.3518(3) 0.0491(12) Uani 1 1 d .
H225 H 0.2714 -0.1293 0.3526 0.059 Uiso 1 1 calc R
C226 C 0.3250(2) -0.0451(2) 0.4058(3) 0.0402(9) Uani 1 1 d .
H226 H 0.3416 -0.081 0.4421 0.048 Uiso 1 1 calc R
C11 C 0.29891(16) 0.1875(2) 0.51562(18) 0.0245(7) Uani 1 1 d .
C12 C 0.24361(17) 0.1713(2) 0.5256(2) 0.0283(7) Uani 1 1 d .
C13 C 0.18129(17) 0.1607(2) 0.5418(2) 0.0279(7) Uani 1 1 d .
C131 C 0.13866(18) 0.2257(2) 0.5236(2) 0.0307(7) Uani 1 1 d .
N131 N 0.10549(17) 0.2777(2) 0.5068(3) 0.0409(8) Uani 1 1 d .
C14 C 0.15566(17) 0.0921(2) 0.5751(2) 0.0319(8) Uani 1 1 d .
C141 C 0.1951(2) 0.0226(3) 0.5888(3) 0.0365(9) Uani 1 1 d .
N141 N 0.22583(18) -0.0331(2) 0.5978(2) 0.0462(9) Uani 1 1 d .
C142 C 0.09202(18) 0.0885(2) 0.5976(2) 0.0345(8) Uani 1 1 d .
N142 N 0.04033(17) 0.0874(2) 0.6160(3) 0.0453(9) Uani 1 1 d .
C101 C 0.3782(2) 0.3463(2) 0.4746(2) 0.0357(9) Uani 1 1 d .
H101 H 0.3462 0.38 0.4942 0.043 Uiso 1 1 calc R
C102 C 0.4357(2) 0.3317(2) 0.5067(3) 0.0456(11) Uani 1 1 d .
H102 H 0.4494 0.3532 0.5529 0.055 Uiso 1 1 calc R
C103 C 0.4704(2) 0.2800(3) 0.4605(3) 0.0440(11) Uani 1 1 d .
H103 H 0.5116 0.2611 0.4697 0.053 Uiso 1 1 calc R
C104 C 0.4333(2) 0.2612(3) 0.3978(2) 0.0366(9) Uani 1 1 d .
H104 H 0.4452 0.2274 0.3573 0.044 Uiso 1 1 calc R
C105 C 0.37549(19) 0.3014(2) 0.4060(3) 0.0320(9) Uani 1 1 d .
H105 H 0.3412 0.2992 0.3725 0.038 Uiso 1 1 calc R
P3 P 0.35240(4) 0.66720(5) 0.58551(5) 0.02278(17) Uani 1 1 d .
C311 C 0.27141(17) 0.6716(2) 0.5527(2) 0.0301(8) Uani 1 1 d .
C312 C 0.2430(2) 0.7466(3) 0.5450(3) 0.0438(10) Uani 1 1 d .
H312 H 0.2656 0.7949 0.5557 0.053 Uiso 1 1 calc R
C313 C 0.1810(3) 0.7510(4) 0.5214(3) 0.0620(16) Uani 1 1 d .
H313 H 0.1614 0.8026 0.517 0.074 Uiso 1 1 calc R
C314 C 0.1482(2) 0.6820(4) 0.5045(3) 0.0596(14) Uani 1 1 d .
H314 H 0.1063 0.6858 0.4876 0.072 Uiso 1 1 calc R
C315 C 0.17587(19) 0.6076(3) 0.5122(3) 0.0474(11) Uani 1 1 d .
H315 H 0.1531 0.5596 0.5009 0.057 Uiso 1 1 calc R
C316 C 0.23786(19) 0.6022(3) 0.5366(2) 0.0381(9) Uani 1 1 d .
H316 H 0.2569 0.5504 0.5421 0.046 Uiso 1 1 calc R
C321 C 0.39117(16) 0.7209(2) 0.5098(3) 0.0280(8) Uani 1 1 d .
C322 C 0.3735(2) 0.7038(2) 0.4362(3) 0.0354(9) Uani 1 1 d .
H322 H 0.3413 0.6654 0.4267 0.042 Uiso 1 1 calc R
C323 C 0.4025(2) 0.7422(3) 0.3785(2) 0.0419(10) Uani 1 1 d .
H323 H 0.3909 0.7294 0.3289 0.05 Uiso 1 1 calc R
C324 C 0.4487(2) 0.7995(3) 0.3912(3) 0.0410(10) Uani 1 1 d .
H324 H 0.4685 0.826 0.3506 0.049 Uiso 1 1 calc R
C325 C 0.4655(2) 0.8176(3) 0.4619(3) 0.0384(9) Uani 1 1 d .
H325 H 0.4967 0.8577 0.4703 0.046 Uiso 1 1 calc R
C326 C 0.43786(18) 0.7785(2) 0.5230(2) 0.0340(8) Uani 1 1 d .
H326 H 0.4506 0.7909 0.5723 0.041 Uiso 1 1 calc R
C30 C 0.37759(16) 0.5609(2) 0.5730(2) 0.0253(7) Uani 1 1 d .
H30A H 0.3592 0.539 0.5266 0.03 Uiso 1 1 calc R
H30B H 0.4236 0.5591 0.568 0.03 Uiso 1 1 calc R
C40 C 0.35764(18) 0.5080(2) 0.6385(2) 0.0260(7) Uani 1 1 d .
H40A H 0.3863 0.461 0.6428 0.031 Uiso 1 1 calc R
H40B H 0.3151 0.4868 0.6295 0.031 Uiso 1 1 calc R
P4 P 0.35849(4) 0.56663(5) 0.72682(5) 0.02237(17) Uani 1 1 d .
C411 C 0.28501(17) 0.5397(2) 0.7717(2) 0.0268(7) Uani 1 1 d .
C412 C 0.22851(18) 0.5624(3) 0.7378(2) 0.0362(9) Uani 1 1 d .
H412 H 0.2289 0.5904 0.6916 0.043 Uiso 1 1 calc R
C413 C 0.17189(19) 0.5436(3) 0.7720(3) 0.0413(10) Uani 1 1 d .
H413 H 0.1339 0.5578 0.7481 0.05 Uiso 1 1 calc R
C414 C 0.1702(2) 0.5050(3) 0.8397(3) 0.0402(10) Uani 1 1 d .
H414 H 0.1314 0.4935 0.863 0.048 Uiso 1 1 calc R
C415 C 0.2251(2) 0.4832(3) 0.8732(3) 0.0416(10) Uani 1 1 d .
H415 H 0.2241 0.4556 0.9196 0.05 Uiso 1 1 calc R
C416 C 0.28226(19) 0.5007(2) 0.8403(2) 0.0335(9) Uani 1 1 d .
H416 H 0.3198 0.4859 0.8648 0.04 Uiso 1 1 calc R
C421 C 0.41523(16) 0.5150(2) 0.7859(2) 0.0251(7) Uani 1 1 d .
C422 C 0.44676(19) 0.5595(2) 0.8401(2) 0.0340(8) Uani 1 1 d .
H422 H 0.4427 0.617 0.8418 0.041 Uiso 1 1 calc R
C423 C 0.4844(2) 0.5195(3) 0.8920(3) 0.0460(12) Uani 1 1 d .
H423 H 0.5051 0.5498 0.9297 0.055 Uiso 1 1 calc R
C424 C 0.4917(2) 0.4362(3) 0.8889(3) 0.0473(11) Uani 1 1 d .
H424 H 0.5175 0.4093 0.9241 0.057 Uiso 1 1 calc R
C425 C 0.4616(2) 0.3923(3) 0.8349(3) 0.0471(11) Uani 1 1 d .
H425 H 0.467 0.3351 0.8323 0.057 Uiso 1 1 calc R
C426 C 0.42309(19) 0.4315(2) 0.7838(2) 0.0348(8) Uani 1 1 d .
H426 H 0.4019 0.4005 0.7471 0.042 Uiso 1 1 calc R
C21 C 0.45674(17) 0.6777(2) 0.68980(19) 0.0267(7) Uani 1 1 d .
C22 C 0.51210(19) 0.6616(2) 0.6817(2) 0.0340(8) Uani 1 1 d .
C23 C 0.57518(18) 0.6518(2) 0.6686(2) 0.0323(8) Uani 1 1 d .
C231 C 0.61608(18) 0.7176(2) 0.6941(2) 0.0314(7) Uani 1 1 d .
N231 N 0.64601(17) 0.7696(2) 0.7149(2) 0.0416(8) Uani 1 1 d .
C24 C 0.60196(19) 0.5859(2) 0.6335(2) 0.0350(9) Uani 1 1 d .
C241 C 0.56357(19) 0.5179(3) 0.6153(3) 0.0383(9) Uani 1 1 d .
N241 N 0.5337(2) 0.4632(3) 0.6027(3) 0.0552(12) Uani 1 1 d .
C242 C 0.6659(2) 0.5860(2) 0.6111(3) 0.0385(9) Uani 1 1 d .
N242 N 0.71646(17) 0.5875(2) 0.5906(3) 0.0468(10) Uani 1 1 d .
C201 C 0.3802(3) 0.8315(3) 0.7396(3) 0.0552(14) Uani 1 1 d .
H201 H 0.4146 0.8633 0.7232 0.066 Uiso 1 1 calc R
C202 C 0.3243(3) 0.8241(3) 0.7036(3) 0.0698(19) Uani 1 1 d .
H202 H 0.3128 0.8505 0.6587 0.084 Uiso 1 1 calc R
C203 C 0.2871(2) 0.7710(3) 0.7444(3) 0.0596(15) Uani 1 1 d .
H203 H 0.246 0.7546 0.7317 0.072 Uiso 1 1 calc R
C204 C 0.3206(3) 0.7454(3) 0.8076(3) 0.0475(12) Uani 1 1 d .
H204 H 0.3065 0.7089 0.845 0.057 Uiso 1 1 calc R
C205 C 0.3784(3) 0.7842(3) 0.8048(3) 0.0481(13) Uani 1 1 d .
H205 H 0.4108 0.7795 0.8405 0.058 Uiso 1 1 calc R

loop_
_atom_site_aniso_label
_atom_site_aniso_U_11
_atom_site_aniso_U_22
_atom_site_aniso_U_33
_atom_site_aniso_U_23
_atom_site_aniso_U_13
_atom_site_aniso_U_12
Ru1 0.02014(10) 0.01839(10) 0.01877(10) 0.00002(10) -0.00158(10) -0.00191(8)
Ru2 0.02837(13) 0.01961(10) 0.02417(12) -0.00391(11) 0.00002(11) 0.00331(10)
P1 0.0230(4) 0.0202(4) 0.0192(4) -0.0002(3) -0.0010(3) 0.0008(3)
C111 0.0244(16) 0.0304(17) 0.0208(15) -0.0033(13) -0.0032(12) -0.0011(13)
C112 0.042(2) 0.034(2) 0.034(2) 0.0011(16) -0.0134(17) -0.0077(17)
C113 0.049(3) 0.056(3) 0.039(2) 0.000(2) -0.012(2) -0.021(2)
C114 0.028(2) 0.071(3) 0.037(2) -0.002(2) -0.0126(17) -0.004(2)
C115 0.0296(19) 0.052(2) 0.034(2) -0.0076(18) -0.0046(15) 0.0118(18)
C116 0.0287(18) 0.0333(19) 0.0299(19) -0.0047(15) 0.0001(14) 0.0022(15)
C121 0.0268(16) 0.0267(15) 0.0208(18) -0.0042(13) 0.0022(12) 0.0014(12)
C122 0.058(3) 0.041(2) 0.022(2) 0.0012(17) 0.0055(17) 0.0155(19)
C123 0.072(3) 0.058(3) 0.025(2) 0.000(2) 0.014(2) 0.009(3)
C124 0.047(3) 0.056(3) 0.038(2) -0.019(2) 0.0161(19) -0.005(2)
C125 0.0264(19) 0.044(2) 0.051(3) -0.022(2) 0.0068(17) 0.0028(16)
C126 0.0229(16) 0.0336(18) 0.0325(19) -0.0055(14) -0.0031(13) 0.0016(14)
C10 0.0284(16) 0.0187(14) 0.0214(16) 0.0046(12) 0.0013(13) -0.0018(12)
C20 0.0324(18) 0.0233(15) 0.0216(17) -0.0015(12) 0.0012(14) -0.0029(13)
P2 0.0233(4) 0.0187(4) 0.0201(4) -0.0024(3) 0.0005(3) -0.0020(3)
C211 0.0241(16) 0.0201(14) 0.0276(17) 0.0007(12) 0.0039(13) -0.0001(12)
C212 0.0241(17) 0.046(2) 0.0313(19) -0.0039(17) 0.0013(15) 0.0005(16)
C213 0.0296(19) 0.041(2) 0.041(2) 0.0071(18) 0.0026(17) 0.0044(16)
C214 0.031(2) 0.035(2) 0.052(3) 0.0010(19) 0.0106(19) 0.0048(17)
C215 0.049(3) 0.059(3) 0.037(3) -0.019(2) 0.020(2) -0.005(2)
C216 0.035(2) 0.043(2) 0.031(2) -0.0095(17) 0.0042(16) -0.0028(17)
C221 0.0219(15) 0.0273(16) 0.0290(17) -0.0089(14) -0.0002(13) -0.0044(13)
C222 0.044(2) 0.035(2) 0.038(2) -0.0065(17) -0.0154(18) -0.0056(18)
C223 0.049(3) 0.047(2) 0.041(2) -0.0113(19) -0.020(2) 0.001(2)
C224 0.036(2) 0.048(3) 0.047(3) -0.016(2) -0.0098(19) -0.0099(19)
C225 0.050(3) 0.042(2) 0.056(3) -0.013(2) -0.006(2) -0.022(2)
C226 0.046(2) 0.033(2) 0.041(2) -0.0044(17) -0.0076(19) -0.0076(18)
C11 0.0248(15) 0.0261(15) 0.0225(17) -0.0028(12) 0.0003(12) -0.0023(12)
C12 0.0269(17) 0.0322(17) 0.0256(17) -0.0018(14) 0.0006(13) -0.0009(14)
C13 0.0251(16) 0.0302(17) 0.0283(18) -0.0035(14) -0.0004(13) -0.0028(14)
C131 0.0274(17) 0.0328(18) 0.0318(18) -0.0037(14) 0.0024(14) -0.0049(14)
N131 0.0396(18) 0.0417(18) 0.041(2) -0.0028(17) -0.0014(17) 0.0041(15)
C14 0.0252(18) 0.0314(18) 0.039(2) -0.0042(16) -0.0011(15) -0.0063(15)
C141 0.032(2) 0.036(2) 0.041(2) 0.0000(18) 0.0036(17) -0.0030(17)
N141 0.037(2) 0.042(2) 0.059(3) 0.0061(18) -0.0006(18) -0.0021(17)
C142 0.0275(19) 0.0308(18) 0.045(2) 0.0000(16) 0.0006(16) -0.0047(15)
N142 0.0303(18) 0.0358(19) 0.070(3) 0.0082(18) 0.0068(18) -0.0039(15)
C101 0.060(3) 0.0122(14) 0.035(2) 0.0055(13) 0.0059(18) 0.0022(15)
C102 0.072(3) 0.0314(19) 0.033(2) 0.0073(18) -0.018(2) -0.0261(19)
C103 0.028(2) 0.050(3) 0.054(3) 0.022(2) -0.0057(18) -0.0162(18)
C104 0.045(2) 0.035(2) 0.0297(19) 0.0080(16) 0.0112(17) -0.0070(17)
C105 0.039(2) 0.0255(18) 0.032(2) 0.0080(14) -0.0090(16) -0.0064(14)
P3 0.0234(4) 0.0213(4) 0.0237(4) -0.0007(3) 0.0015(3) 0.0020(3)
C311 0.0289(18) 0.039(2) 0.0222(17) 0.0007(14) -0.0005(13) 0.0055(15)
C312 0.048(3) 0.044(2) 0.039(2) -0.0037(19) -0.0039(19) 0.018(2)
C313 0.054(3) 0.077(4) 0.056(3) -0.001(3) -0.009(2) 0.040(3)
C314 0.030(2) 0.095(4) 0.054(3) 0.004(3) -0.003(2) 0.016(2)
C315 0.0281(19) 0.073(3) 0.041(3) 0.008(2) -0.0089(17) -0.007(2)
C316 0.031(2) 0.050(2) 0.033(2) 0.0079(18) -0.0048(16) 0.0008(17)
C321 0.0289(16) 0.0221(14) 0.033(2) 0.0024(15) 0.0052(15) 0.0073(12)
C322 0.044(2) 0.0317(19) 0.030(2) -0.0020(15) 0.0040(17) -0.0020(16)
C323 0.062(3) 0.039(2) 0.0247(19) -0.0003(16) 0.0086(18) -0.002(2)
C324 0.046(2) 0.037(2) 0.040(2) 0.0104(17) 0.0164(19) 0.0033(18)
C325 0.034(2) 0.035(2) 0.046(3) 0.0125(18) 0.0035(18) -0.0010(16)
C326 0.0311(19) 0.0336(19) 0.037(2) 0.0073(16) 0.0035(15) 0.0039(15)
C30 0.0247(16) 0.0240(15) 0.0272(18) -0.0047(13) 0.0006(13) 0.0019(13)
C40 0.0300(18) 0.0204(16) 0.0278(18) -0.0030(12) -0.0015(14) 0.0022(13)
P4 0.0213(4) 0.0211(4) 0.0248(4) -0.0024(3) 0.0009(3) 0.0011(3)
C411 0.0265(17) 0.0260(16) 0.0278(18) -0.0042(13) 0.0040(14) -0.0026(13)
C412 0.0276(18) 0.044(2) 0.037(2) -0.0011(17) 0.0044(16) -0.0004(16)
C413 0.0230(18) 0.046(2) 0.054(3) -0.008(2) 0.0008(18) -0.0025(17)
C414 0.035(2) 0.035(2) 0.050(3) -0.0068(18) 0.019(2) -0.0052(17)
C415 0.040(2) 0.041(2) 0.044(3) 0.0000(19) 0.0097(19) -0.0060(19)
C416 0.0309(19) 0.039(2) 0.030(2) -0.0023(16) 0.0047(16) -0.0018(16)
C421 0.0211(15) 0.0279(16) 0.0262(17) -0.0012(13) -0.0023(12) -0.0016(13)
C422 0.039(2) 0.0254(17) 0.037(2) 0.0014(15) -0.0078(17) -0.0028(15)
C423 0.049(3) 0.039(2) 0.050(3) -0.004(2) -0.027(2) -0.002(2)
C424 0.051(3) 0.037(2) 0.054(3) 0.002(2) -0.027(2) 0.002(2)
C425 0.050(3) 0.0262(19) 0.065(3) 0.0020(19) -0.024(2) 0.0031(18)
C426 0.040(2) 0.0235(17) 0.041(2) -0.0004(15) -0.0139(17) 0.0006(15)
C21 0.0317(18) 0.0240(15) 0.0244(18) 0.0015(12) -0.0017(13) -0.0003(13)
C22 0.0311(19) 0.036(2) 0.035(2) 0.0022(16) -0.0016(15) -0.0028(16)
C23 0.0302(18) 0.0344(19) 0.0322(19) 0.0091(15) -0.0012(15) -0.0003(15)
C231 0.0332(18) 0.0309(17) 0.0300(18) -0.0006(14) -0.0003(15) 0.0002(14)
N231 0.0369(18) 0.0425(18) 0.046(2) -0.0033(17) -0.0038(16) -0.0057(15)
C24 0.033(2) 0.0269(18) 0.046(2) 0.0006(16) -0.0045(17) -0.0012(15)
C241 0.033(2) 0.038(2) 0.045(2) -0.0045(19) -0.0048(18) 0.0001(17)
N241 0.046(2) 0.040(2) 0.080(3) -0.013(2) -0.002(2) -0.0069(19)
C242 0.036(2) 0.0307(19) 0.049(2) -0.0043(18) -0.0007(18) 0.0053(16)
N242 0.0305(19) 0.0367(19) 0.073(3) -0.0054(19) 0.0012(18) 0.0034(15)
C201 0.095(4) 0.024(2) 0.047(3) -0.0139(19) 0.011(3) -0.005(2)
C202 0.137(5) 0.035(2) 0.037(2) -0.015(2) -0.023(3) 0.048(3)
C203 0.048(3) 0.060(3) 0.071(4) -0.035(3) -0.007(3) 0.032(2)
C204 0.072(3) 0.038(2) 0.032(2) -0.0110(18) 0.014(2) 0.014(2)
C205 0.075(4) 0.034(2) 0.035(3) -0.0154(18) -0.011(2) 0.014(2)

loop_
_atom_type_symbol
_atom_type_description
_atom_type_scat_dispersion_real
_atom_type_scat_dispersion_imag
_atom_type_scat_source
C C 0.0033 0.0016 'International Tables Vol C Tables 4.2.6.8 and 6.1.1.4'
H H 0 0 'International Tables Vol C Tables 4.2.6.8 and 6.1.1.4'
N N 0.0061 0.0033 'International Tables Vol C Tables 4.2.6.8 and 6.1.1.4'
P P 0.1023 0.0942 'International Tables Vol C Tables 4.2.6.8 and 6.1.1.4'
Ru Ru -1.2594 0.8363 'International Tables Vol C Tables 4.2.6.8 and 6.1.1.4'

loop_
_geom_angle_atom_site_label_1
_geom_angle_atom_site_label_2
_geom_angle_atom_site_label_3
_geom_angle
C11 Ru1 C102 129.39(17)
C11 Ru1 C103 158.49(16)
C102 Ru1 C103 36.47(18)
C11 Ru1 C104 129.01(15)
C102 Ru1 C104 60.97(17)
C103 Ru1 C104 36.73(17)
C11 Ru1 C105 98.53(15)
C102 Ru1 C105 61.00(15)
C103 Ru1 C105 61.16(15)
C104 Ru1 C105 36.56(16)
C11 Ru1 P1 86.70(10)
C102 Ru1 P1 98.83(12)
C103 Ru1 P1 109.44(12)
C104 Ru1 P1 144.29(12)
C105 Ru1 P1 157.49(11)
C11 Ru1 C101 99.30(15)
C102 Ru1 C101 35.74(16)
C103 Ru1 C101 60.55(17)
C104 Ru1 C101 61.11(15)
C105 Ru1 C101 37.19(15)
P1 Ru1 C101 120.44(11)
C11 Ru1 P2 86.21(10)
C102 Ru1 P2 144.32(14)
C103 Ru1 P2 109.03(14)
C104 Ru1 P2 96.72(11)
C105 Ru1 P2 118.33(11)
P1 Ru1 P2 83.73(3)
C101 Ru1 P2 155.30(11)
C21 Ru2 C203 157.82(18)
C21 Ru2 C201 98.20(19)
C203 Ru2 C201 60.3(2)
C21 Ru2 C202 127.4(2)
C203 Ru2 C202 36.4(2)
C201 Ru2 C202 35.7(2)
C21 Ru2 C204 130.14(17)
C203 Ru2 C204 36.9(2)
C201 Ru2 C204 61.1(2)
C202 Ru2 C204 61.3(2)
C21 Ru2 C205 99.42(18)
C203 Ru2 C205 60.5(2)
C201 Ru2 C205 36.7(2)
C202 Ru2 C205 60.50(19)
C204 Ru2 C205 36.26(19)
C21 Ru2 P3 88.05(11)
C203 Ru2 P3 107.29(15)
C201 Ru2 P3 121.28(15)
C202 Ru2 P3 98.01(14)
C204 Ru2 P3 141.81(14)
C205 Ru2 P3 157.35(13)
C21 Ru2 P4 85.70(11)
C203 Ru2 P4 111.26(18)
C201 Ru2 P4 154.43(15)
C202 Ru2 P4 146.8(2)
C204 Ru2 P4 97.17(13)
C205 Ru2 P4 117.72(14)
P3 Ru2 P4 83.97(3)
C121 P1 C10 102.05(16)
C121 P1 C111 101.86(16)
C10 P1 C111 106.67(16)
C121 P1 Ru1 120.60(12)
C10 P1 Ru1 108.32(12)
C111 P1 Ru1 115.81(12)
C116 C111 C112 118.7(3)
C116 C111 P1 122.3(3)
C112 C111 P1 118.9(3)
C113 C112 C111 120.4(4)
C113 C112 H112 119.8
C111 C112 H112 119.8
C114 C113 C112 120.6(4)
C114 C113 H113 119.7
C112 C113 H113 119.7
C113 C114 C115 119.5(4)
C113 C114 H114 120.3
C115 C114 H114 120.3
C114 C115 C116 120.1(4)
C114 C115 H115 119.9
C116 C115 H115 119.9
C111 C116 C115 120.6(4)
C111 C116 H116 119.7
C115 C116 H116 119.7
C126 C121 C122 119.1(4)
C126 C121 P1 122.4(3)
C122 C121 P1 118.5(3)
C123 C122 C121 120.9(4)
C123 C122 H122 119.6
C121 C122 H122 119.6
C124 C123 C122 119.9(5)
C124 C123 H123 120.1
C122 C123 H123 120.1
C123 C124 C125 120.1(4)
C123 C124 H124 119.9
C125 C124 H124 119.9
C124 C125 C126 120.3(4)
C124 C125 H125 119.9
C126 C125 H125 119.9
C125 C126 C121 119.7(4)
C125 C126 H126 120.1
C121 C126 H126 120.1
C20 C10 P1 111.7(2)
C20 C10 H10A 109.3
P1 C10 H10A 109.3
C20 C10 H10B 109.3
P1 C10 H10B 109.3
H10A C10 H10B 107.9
C10 C20 P2 110.4(2)
C10 C20 H20A 109.6
P2 C20 H20A 109.6
C10 C20 H20B 109.6
P2 C20 H20B 109.6
H20A C20 H20B 108.1
C221 P2 C211 102.71(16)
C221 P2 C20 106.86(17)
C211 P2 C20 103.10(16)
C221 P2 Ru1 116.45(12)
C211 P2 Ru1 114.43(11)
C20 P2 Ru1 112.00(12)
C212 C211 C216 118.4(3)
C212 C211 P2 118.8(3)
C216 C211 P2 122.8(3)
C213 C212 C211 121.4(4)
C213 C212 H212 119.3
C211 C212 H212 119.3
C214 C213 C212 119.9(4)
C214 C213 H213 120.1
C212 C213 H213 120.1
C215 C214 C213 119.3(4)
C215 C214 H214 120.4
C213 C214 H214 120.4
C214 C215 C216 121.8(4)
C214 C215 H215 119.1
C216 C215 H215 119.1
C211 C216 C215 119.3(4)
C211 C216 H216 120.4
C215 C216 H216 120.4
C226 C221 C222 119.6(3)
C226 C221 P2 122.5(3)
C222 C221 P2 117.8(3)
C223 C222 C221 120.5(4)
C223 C222 H222 119.8
C221 C222 H222 119.8
C224 C223 C222 119.5(4)
C224 C223 H223 120.2
C222 C223 H223 120.2
C223 C224 C225 120.2(4)
C223 C224 H224 119.9
C225 C224 H224 119.9
C224 C225 C226 120.8(4)
C224 C225 H225 119.6
C226 C225 H225 119.6
C221 C226 C225 119.3(4)
C221 C226 H226 120.4
C225 C226 H226 120.4
C12 C11 Ru1 179.5(3)
C11 C12 C13 173.5(4)
C12 C13 C14 125.2(4)
C12 C13 C131 118.2(3)
C14 C13 C131 116.6(3)
N131 C131 C13 177.8(4)
C13 C14 C142 122.4(4)
C13 C14 C141 119.0(4)
C142 C14 C141 118.6(4)
N141 C141 C14 178.2(5)
N142 C142 C14 178.5(5)
C102 C101 C105 107.9(4)
C102 C101 Ru1 71.3(2)
C105 C101 Ru1 71.1(2)
C102 C101 H101 126.1
C105 C101 H101 126.1
Ru1 C101 H101 123.2
C101 C102 C103 109.3(4)
C101 C102 Ru1 73.0(2)
C103 C102 Ru1 71.9(2)
C101 C102 H102 125.4
C103 C102 H102 125.4
Ru1 C102 H102 121.5
C102 C103 C104 107.8(4)
C102 C103 Ru1 71.7(2)
C104 C103 Ru1 71.9(2)
C102 C103 H103 126.1
C104 C103 H103 126.1
Ru1 C103 H103 122
C105 C104 C103 107.9(4)
C105 C104 Ru1 71.8(2)
C103 C104 Ru1 71.3(2)
C105 C104 H104 126
C103 C104 H104 126
Ru1 C104 H104 122.5
C104 C105 C101 107.1(4)
C104 C105 Ru1 71.6(2)
C101 C105 Ru1 71.7(2)
C104 C105 H105 126.5
C101 C105 H105 126.5
Ru1 C105 H105 121.9
C321 P3 C311 99.87(17)
C321 P3 C30 103.54(16)
C311 P3 C30 106.00(17)
C321 P3 Ru2 120.98(13)
C311 P3 Ru2 116.93(12)
C30 P3 Ru2 107.92(12)
C316 C311 C312 119.2(4)
C316 C311 P3 121.8(3)
C312 C311 P3 119.0(3)
C311 C312 C313 119.8(5)
C311 C312 H312 120.1
C313 C312 H312 120.1
C314 C313 C312 120.8(5)
C314 C313 H313 119.6
C312 C313 H313 119.6
C315 C314 C313 119.7(4)
C315 C314 H314 120.1
C313 C314 H314 120.1
C314 C315 C316 120.0(5)
C314 C315 H315 120
C316 C315 H315 120
C311 C316 C315 120.5(4)
C311 C316 H316 119.8
C315 C316 H316 119.8
C326 C321 C322 119.3(4)
C326 C321 P3 121.8(3)
C322 C321 P3 118.9(3)
C323 C322 C321 120.0(4)
C323 C322 H322 120
C321 C322 H322 120
C322 C323 C324 121.0(4)
C322 C323 H323 119.5
C324 C323 H323 119.5
C325 C324 C323 119.6(4)
C325 C324 H324 120.2
C323 C324 H324 120.2
C324 C325 C326 121.4(4)
C324 C325 H325 119.3
C326 C325 H325 119.3
C321 C326 C325 118.6(4)
C321 C326 H326 120.7
C325 C326 H326 120.7
C40 C30 P3 111.3(2)
C40 C30 H30A 109.4
P3 C30 H30A 109.4
C40 C30 H30B 109.4
P3 C30 H30B 109.4
H30A C30 H30B 108
C30 C40 P4 111.2(2)
C30 C40 H40A 109.4
P4 C40 H40A 109.4
C30 C40 H40B 109.4
P4 C40 H40B 109.4
H40A C40 H40B 108
C411 P4 C421 101.81(17)
C411 P4 C40 104.13(17)
C421 P4 C40 105.29(17)
C411 P4 Ru2 113.86(12)
C421 P4 Ru2 118.81(12)
C40 P4 Ru2 111.47(12)
C416 C411 C412 118.1(3)
C416 C411 P4 122.7(3)
C412 C411 P4 119.1(3)
C413 C412 C411 119.9(4)
C413 C412 H412 120.1
C411 C412 H412 120.1
C414 C413 C412 121.1(4)
C414 C413 H413 119.4
C412 C413 H413 119.4
C415 C414 C413 119.2(4)
C415 C414 H414 120.4
C413 C414 H414 120.4
C414 C415 C416 121.0(5)
C414 C415 H415 119.5
C416 C415 H415 119.5
C415 C416 C411 120.7(4)
C415 C416 H416 119.7
C411 C416 H416 119.7
C426 C421 C422 118.7(3)
C426 C421 P4 121.8(3)
C422 C421 P4 119.2(3)
C421 C422 C423 120.0(4)
C421 C422 H422 120
C423 C422 H422 120
C424 C423 C422 120.3(4)
C424 C423 H423 119.9
C422 C423 H423 119.9
C425 C424 C423 119.9(4)
C425 C424 H424 120.1
C423 C424 H424 120.1
C424 C425 C426 120.2(4)
C424 C425 H425 119.9
C426 C425 H425 119.9
C421 C426 C425 120.9(4)
C421 C426 H426 119.6
C425 C426 H426 119.6
C22 C21 Ru2 178.3(3)
C21 C22 C23 173.5(4)
C24 C23 C22 125.2(4)
C24 C23 C231 118.3(4)
C22 C23 C231 116.5(4)
N231 C231 C23 177.7(4)
C23 C24 C241 118.8(4)
C23 C24 C242 121.8(4)
C241 C24 C242 119.3(4)
N241 C241 C24 178.1(6)
N242 C242 C24 177.4(5)
C202 C201 C205 108.7(5)
C202 C201 Ru2 72.4(3)
C205 C201 Ru2 72.4(3)
C202 C201 H201 125.7
C205 C201 H201 125.7
Ru2 C201 H201 121.3
C201 C202 C203 108.0(5)
C201 C202 Ru2 71.9(3)
C203 C202 Ru2 71.2(2)
C201 C202 H202 126
C203 C202 H202 126
Ru2 C202 H202 122.6
C202 C203 C204 108.7(5)
C202 C203 Ru2 72.4(3)
C204 C203 Ru2 72.2(2)
C202 C203 H203 125.6
C204 C203 H203 125.6
Ru2 C203 H203 121.5
C205 C204 C203 106.7(5)
C205 C204 Ru2 72.3(3)
C203 C204 Ru2 70.9(3)
C205 C204 H204 126.7
C203 C204 H204 126.7
Ru2 C204 H204 121.9
C204 C205 C201 107.9(5)
C204 C205 Ru2 71.5(3)
C201 C205 Ru2 70.9(3)
C204 C205 H205 126
C201 C205 H205 126
Ru2 C205 H205 123.3

loop_
_geom_bond_atom_site_label_1
_geom_bond_atom_site_label_2
_geom_bond_distance
Ru1 C11 1.930(3)
Ru1 C102 2.240(4)
Ru1 C103 2.242(4)
Ru1 C104 2.250(4)
Ru1 C105 2.252(4)
Ru1 P1 2.2595(9)
Ru1 C101 2.261(3)
Ru1 P2 2.2633(9)
Ru2 C21 1.926(4)
Ru2 C203 2.217(4)
Ru2 C201 2.225(4)
Ru2 C202 2.232(4)
Ru2 C204 2.234(4)
Ru2 C205 2.245(5)
Ru2 P3 2.2666(10)
Ru2 P4 2.2709(9)
P1 C121 1.817(4)
P1 C10 1.833(3)
P1 C111 1.835(3)
C111 C116 1.386(5)
C111 C112 1.390(5)
C112 C113 1.386(6)
C112 H112 0.95
C113 C114 1.373(7)
C113 H113 0.95
C114 C115 1.385(7)
C114 H114 0.95
C115 C116 1.388(5)
C115 H115 0.95
C116 H116 0.95
C121 C126 1.393(5)
C121 C122 1.389(6)
C122 C123 1.376(6)
C122 H122 0.95
C123 C124 1.377(7)
C123 H123 0.95
C124 C125 1.381(7)
C124 H124 0.95
C125 C126 1.387(5)
C125 H125 0.95
C126 H126 0.95
C10 C20 1.539(5)
C10 H10A 0.99
C10 H10B 0.99
C20 P2 1.865(4)
C20 H20A 0.99
C20 H20B 0.99
P2 C221 1.829(3)
P2 C211 1.840(3)
C211 C212 1.387(5)
C211 C216 1.387(5)
C212 C213 1.383(5)
C212 H212 0.95
C213 C214 1.375(7)
C213 H213 0.95
C214 C215 1.359(7)
C214 H214 0.95
C215 C216 1.396(6)
C215 H215 0.95
C216 H216 0.95
C221 C226 1.379(5)
C221 C222 1.391(6)
C222 C223 1.389(5)
C222 H222 0.95
C223 C224 1.372(6)
C223 H223 0.95
C224 C225 1.374(7)
C224 H224 0.95
C225 C226 1.392(6)
C225 H225 0.95
C226 H226 0.95
C11 C12 1.228(5)
C12 C13 1.378(5)
C13 C14 1.391(5)
C13 C131 1.443(5)
C131 N131 1.152(5)
C14 C142 1.424(5)
C14 C141 1.442(6)
C141 N141 1.140(6)
C142 N142 1.156(5)
C101 C102 1.381(6)
C101 C105 1.439(6)
C101 H101 0.95
C102 C103 1.403(7)
C102 H102 0.95
C103 C104 1.416(6)
C103 H103 0.95
C104 C105 1.412(6)
C104 H104 0.95
C105 H105 0.95
P3 C321 1.824(4)
P3 C311 1.835(4)
P3 C30 1.842(3)
C311 C316 1.379(6)
C311 C312 1.381(6)
C312 C313 1.397(7)
C312 H312 0.95
C313 C314 1.369(8)
C313 H313 0.95
C314 C315 1.366(7)
C314 H314 0.95
C315 C316 1.402(6)
C315 H315 0.95
C316 H316 0.95
C321 C326 1.398(5)
C321 C322 1.405(6)
C322 C323 1.365(6)
C322 H322 0.95
C323 C324 1.387(7)
C323 H323 0.95
C324 C325 1.355(7)
C324 H324 0.95
C325 C326 1.405(6)
C325 H325 0.95
C326 H326 0.95
C30 C40 1.527(5)
C30 H30A 0.99
C30 H30B 0.99
C40 P4 1.858(4)
C40 H40A 0.99
C40 H40B 0.99
P4 C411 1.824(4)
P4 C421 1.825(4)
C411 C416 1.391(6)
C411 C412 1.407(5)
C412 C413 1.395(6)
C412 H412 0.95
C413 C414 1.374(7)
C413 H413 0.95
C414 C415 1.371(7)
C414 H414 0.95
C415 C416 1.391(6)
C415 H415 0.95
C416 H416 0.95
C421 C426 1.384(5)
C421 C422 1.393(5)
C422 C423 1.399(6)
C422 H422 0.95
C423 C424 1.379(6)
C423 H423 0.95
C424 C425 1.371(6)
C424 H424 0.95
C425 C426 1.392(6)
C425 H425 0.95
C426 H426 0.95
C21 C22 1.224(5)
C22 C23 1.382(6)
C23 C24 1.379(6)
C23 C231 1.466(5)
C231 N231 1.133(5)
C24 C241 1.426(6)
C24 C242 1.428(6)
C241 N241 1.126(5)
C242 N242 1.145(5)
C201 C202 1.367(8)
C201 C205 1.408(8)
C201 H201 0.95
C202 C203 1.391(9)
C202 H202 0.95
C203 C204 1.409(7)
C203 H203 0.95
C204 C205 1.394(7)
C204 H204 0.95
C205 H205 0.95
